data_1561570
loop_
_publ_author_name
'Yeon, Jeongho'
'Smith, Mark D.'
'Tapp, Joshua'
'M\"oller, Angela'
'zur Loye, Hans-Conrad'

_publ_section_title
;
 Mild hydrothermal crystal growth of new uranium(IV) fluorides,
 Na3.13Mg1.43U6F30 and Na2.50Mn1.75U6F30: Structures, optical and magnetic
 properties
;
_journal_name_full 'Journal of Solid State Chemistry'
_journal_page_first 83
_journal_page_last 88
_journal_paper_doi 10.1016/j.jssc.2015.04.036
_journal_volume 236
_journal_year 2016
_chemical_formula_sum 'F30 Mg1.43 Na3.13 U6'
_chemical_formula_weight 2105.05
_space_group_crystal_system trigonal
_space_group_IT_number 165
_space_group_name_Hall '-P 3 2"c'
_space_group_name_H-M_alt 'P -3 c 1'
_atom_sites_solution_hydrogens .
_audit_creation_method SHELXL-2013
_cell_angle_alpha 90
_cell_angle_beta 90
_cell_angle_gamma 120
_cell_formula_units_Z 2
_cell_length_a 9.8594(3)
_cell_length_b 9.8594(3)
_cell_length_c 13.0211(8)
_cell_measurement_reflns_used 9954
_cell_measurement_temperature 100(2)
_cell_measurement_theta_max 36.212
_cell_measurement_theta_min 2.386
_cell_volume 1096.17(8)
_computing_cell_refinement 'SAINT-Plus Version 6.45 (Bruker, 2001)'
_computing_data_collection 'SMART Version 5.625 (Bruker, 2001)'
_computing_data_reduction 'SAINT-Plus Version 6.45 (Bruker, 2001)'
_computing_molecular_graphics various
_computing_publication_material various
_computing_structure_refinement 'SHELXL-2013 (Sheldrick, 2013)'
_computing_structure_solution 'SHELXS97 (Sheldrick, 1997)'
_diffrn_ambient_temperature 100(2)
_diffrn_measured_fraction_theta_full 0.999
_diffrn_measured_fraction_theta_max 0.999
_diffrn_measurement_device_type 'Bruker SMART APEX CCD diffractometer'
_diffrn_measurement_method 'omega and phi scans'
_diffrn_radiation_type MoK\a
_diffrn_radiation_wavelength 0.71073
_diffrn_reflns_av_R_equivalents 0.0493
_diffrn_reflns_av_unetI/netI 0.0204
_diffrn_reflns_Laue_measured_fraction_full 0.999
_diffrn_reflns_Laue_measured_fraction_max 0.999
_diffrn_reflns_limit_h_max 16
_diffrn_reflns_limit_h_min -13
_diffrn_reflns_limit_k_max 16
_diffrn_reflns_limit_k_min -15
_diffrn_reflns_limit_l_max 21
_diffrn_reflns_limit_l_min -21
_diffrn_reflns_number 30480
_diffrn_reflns_point_group_measured_fraction_full 0.999
_diffrn_reflns_point_group_measured_fraction_max 0.999
_diffrn_reflns_theta_full 25.242
_diffrn_reflns_theta_max 36.343
_diffrn_reflns_theta_min 2.385
_diffrn_source 'sealed tube'
_exptl_absorpt_coefficient_mu 44.508
_exptl_absorpt_correction_T_max 1.0000
_exptl_absorpt_correction_T_min 0.2796
_exptl_absorpt_correction_type multi-scan
_exptl_absorpt_process_details 'SADABS Version 2.05 (Bruker, 2001)'
_exptl_crystal_colour green
_exptl_crystal_density_diffrn 6.378
_exptl_crystal_description 'trigonal antiprism'
_exptl_crystal_F_000 1747
_exptl_crystal_size_max 0.080
_exptl_crystal_size_mid 0.060
_exptl_crystal_size_min 0.040
_refine_diff_density_max 2.484
_refine_diff_density_min -1.666
_refine_diff_density_rms 0.350
_refine_ls_extinction_coef 0.00074(6)
_refine_ls_extinction_expression Fc^*^=kFc[1+0.001xFc^2^\l^3^/sin(2\q)]^-1/4^
_refine_ls_extinction_method SHELXL
_refine_ls_goodness_of_fit_ref 1.190
_refine_ls_hydrogen_treatment undef
_refine_ls_matrix_type full
_refine_ls_number_parameters 67
_refine_ls_number_reflns 1785
_refine_ls_number_restraints 0
_refine_ls_restrained_S_all 1.190
_refine_ls_R_factor_all 0.0281
_refine_ls_R_factor_gt 0.0256
_refine_ls_shift/su_max 0.001
_refine_ls_shift/su_mean 0.000
_refine_ls_structure_factor_coef Fsqd
_refine_ls_weighting_details
; 
 w=1/[\s^2^(Fo^2^)+(0.0194P)^2^+10.9117P] 
 where P=(Fo^2^+2Fc^2^)/3 
;
_refine_ls_weighting_scheme calc
_refine_ls_wR_factor_gt 0.0535
_refine_ls_wR_factor_ref 0.0542
_reflns_Friedel_coverage 0.000
_reflns_number_gt 1701
_reflns_number_total 1785
_reflns_threshold_expression 'I > 2\s(I)'
_cod_data_source_file JSSC-2016-236-83.cif
_cod_data_source_block Na3.13Mg1.43U6F30
_cod_original_cell_volume 1096.17(9)
_cod_database_code 1561570
_shelx_space_group_comment
; 
The symmetry employed for this shelxl refinement is uniquely defined 
by the following loop, which should always be used as a source of 
symmetry information in preference to the above space-group names. 
They are only intended as comments. 
;

loop_
_space_group_symop_operation_xyz
'x, y, z'
'-y, x-y, z'
'-x+y, -x, z'
'y, x, -z+1/2'
'x-y, -y, -z+1/2'
'-x, -x+y, -z+1/2'
'-x, -y, -z'
'y, -x+y, -z'
'x-y, x, -z'
'-y, -x, z-1/2'
'-x+y, y, z-1/2'
'x, x-y, z-1/2'

loop_
_atom_site_label
_atom_site_type_symbol
_atom_site_fract_x
_atom_site_fract_y
_atom_site_fract_z
_atom_site_U_iso_or_equiv
_atom_site_adp_type
_atom_site_occupancy
_atom_site_site_symmetry_order
_atom_site_calc_flag
_atom_site_refinement_flags_posn
_atom_site_refinement_flags_adp
_atom_site_refinement_flags_occupancy
_atom_site_disorder_assembly
_atom_site_disorder_group
U1 U 0.39740(2) 0.32101(2) 0.39786(2) 0.00731(6) Uani 1 1 d . . . . .
Mg1 Mg 0.0000 0.0000 0.2500 0.0074(6) Uani 1 6 d S T P . .
Na1 Na 0.3333 0.6667 0.3377(2) 0.0051(5) Uani 0.7829 3 d S T P . .
Mg2 Mg 0.3333 0.6667 0.3377(2) 0.0051(5) Uani 0.2171 3 d S T P . .
Na2 Na 0.0000 0.0000 0.5000 0.0161(9) Uani 1 6 d S T P . .
Na3 Na 0.038(3) 0.339(4) 0.284(2) 0.025 Uiso 0.094(8) 1 d . U . . .
F1 F 0.3054(3) 0.4379(3) 0.2841(2) 0.0112(5) Uani 1 1 d . . . . .
F2 F 0.1909(3) 0.3104(3) 0.4818(2) 0.0109(5) Uani 1 1 d . . . . .
F3 F 0.5339(3) 0.4138(3) 0.5514(2) 0.0117(5) Uani 1 1 d . . . . .
F4 F 0.1845(3) 0.1068(3) 0.3397(2) 0.0121(5) Uani 1 1 d . . . . .
F5 F 0.5124(4) 0.1699(3) 0.3609(2) 0.0133(5) Uani 1 1 d . . . . .

loop_
_atom_site_aniso_label
_atom_site_aniso_U_11
_atom_site_aniso_U_22
_atom_site_aniso_U_33
_atom_site_aniso_U_23
_atom_site_aniso_U_13
_atom_site_aniso_U_12
U1 0.00796(8) 0.00897(8) 0.00489(7) 0.00010(4) -0.00010(4) 0.00414(6)
Mg1 0.0078(9) 0.0078(9) 0.0065(14) 0.000 0.000 0.0039(5)
Na1 0.0027(7) 0.0027(7) 0.0098(12) 0.000 0.000 0.0013(3)
Mg2 0.0027(7) 0.0027(7) 0.0098(12) 0.000 0.000 0.0013(3)
Na2 0.0199(15) 0.0199(15) 0.0086(19) 0.000 0.000 0.0099(7)
F1 0.0168(13) 0.0130(12) 0.0068(10) -0.0008(9) -0.0018(9) 0.0096(11)
F2 0.0100(11) 0.0141(12) 0.0093(11) 0.0012(9) 0.0026(9) 0.0066(10)
F3 0.0135(12) 0.0110(12) 0.0105(11) -0.0001(9) -0.0023(10) 0.0061(10)
F4 0.0113(12) 0.0121(12) 0.0111(11) 0.0004(10) -0.0018(9) 0.0045(10)
F5 0.0152(13) 0.0149(13) 0.0129(12) 0.0019(10) 0.0016(10) 0.0100(11)

loop_
_atom_type_symbol
_atom_type_description
_atom_type_scat_dispersion_real
_atom_type_scat_dispersion_imag
_atom_type_scat_source
F F 0.0171 0.0103 'International Tables Vol C Tables 4.2.6.8 and 6.1.1.4'
Na Na 0.0362 0.0249 'International Tables Vol C Tables 4.2.6.8 and 6.1.1.4'
Mg Mg 0.0486 0.0363 'International Tables Vol C Tables 4.2.6.8 and 6.1.1.4'
U U -9.6767 9.6646 'International Tables Vol C Tables 4.2.6.8 and 6.1.1.4'

loop_
_geom_angle_atom_site_label_1
_geom_angle_atom_site_label_2
_geom_angle_atom_site_label_3
_geom_angle
_geom_angle_site_symmetry_1
_geom_angle_site_symmetry_3
F4 U1 F2 73.89(10) . .
F4 U1 F5 141.98(11) . 3_665
F2 U1 F5 142.05(11) . 3_665
F4 U1 F1 80.66(10) . .
F2 U1 F1 76.43(10) . .
F5 U1 F1 94.87(11) 3_665 .
F4 U1 F3 138.35(10) . .
F2 U1 F3 86.20(10) . .
F5 U1 F3 71.31(10) 3_665 .
F1 U1 F3 130.21(10) . .
F4 U1 F5 81.58(11) . .
F2 U1 F5 141.58(11) . .
F5 U1 F5 71.82(15) 3_665 .
F1 U1 F5 128.45(10) . .
F3 U1 F5 93.32(10) . .
F4 U1 F2 69.61(10) . 8_556
F2 U1 F2 72.39(11) . 8_556
F5 U1 F2 123.55(10) 3_665 8_556
F1 U1 F2 141.57(10) . 8_556
F3 U1 F2 69.60(10) . 8_556
F5 U1 F2 71.53(10) . 8_556
F4 U1 F1 73.47(10) . 4
F2 U1 F1 129.93(10) . 4
F5 U1 F1 71.35(10) 3_665 4
F1 U1 F1 61.63(12) . 4
F3 U1 F1 141.68(10) . 4
F5 U1 F1 66.97(10) . 4
F2 U1 F1 127.32(10) 8_556 4
F4 U1 F3 136.83(10) . 7_666
F2 U1 F3 71.36(10) . 7_666
F5 U1 F3 71.27(10) 3_665 7_666
F1 U1 F3 66.99(10) . 7_666
F3 U1 F3 63.26(11) . 7_666
F5 U1 F3 141.06(10) . 7_666
F2 U1 F3 121.14(9) 8_556 7_666
F1 U1 F3 111.52(10) 4 7_666
F4 U1 Na3 46.5(5) . 4
F2 U1 Na3 120.4(5) . 4
F5 U1 Na3 96.3(5) 3_665 4
F1 U1 Na3 90.9(5) . 4
F3 U1 Na3 136.9(5) . 4
F5 U1 Na3 44.4(5) . 4
F2 U1 Na3 86.0(5) 8_556 4
F1 U1 Na3 41.4(5) 4 4
F3 U1 Na3 152.8(5) 7_666 4
F4 U1 Na3 41.4(5) . 3
F2 U1 Na3 112.0(5) . 3
F5 U1 Na3 106.0(5) 3_665 3
F1 U1 Na3 104.7(5) . 3
F3 U1 Na3 125.0(5) . 3
F5 U1 Na3 40.5(5) . 3
F2 U1 Na3 68.1(5) 8_556 3
F1 U1 Na3 59.4(5) 4 3
F3 U1 Na3 170.6(5) 7_666 3
Na3 U1 Na3 18.0(9) 4 3
F4 U1 Na3 133.1(5) . 2_665
F2 U1 Na3 114.2(4) . 2_665
F5 U1 Na3 37.9(5) 3_665 2_665
F1 U1 Na3 59.0(5) . 2_665
F3 U1 Na3 88.4(5) . 2_665
F5 U1 Na3 104.2(4) . 2_665
F2 U1 Na3 156.9(5) 8_556 2_665
F1 U1 Na3 66.9(4) 4 2_665
F3 U1 Na3 48.6(4) 7_666 2_665
Na3 U1 Na3 107.0(3) 4 2_665
Na3 U1 Na3 123.8(9) 3 2_665
F4 Mg1 F4 88.32(12) 6 5
F4 Mg1 F4 86.18(17) 6 2
F4 Mg1 F4 171.63(18) 5 2
F4 Mg1 F4 88.32(12) 6 4
F4 Mg1 F4 88.32(12) 5 4
F4 Mg1 F4 97.81(18) 2 4
F4 Mg1 F4 97.81(18) 6 3
F4 Mg1 F4 86.18(17) 5 3
F4 Mg1 F4 88.32(12) 2 3
F4 Mg1 F4 171.63(18) 4 3
F4 Mg1 F4 171.63(18) 6 .
F4 Mg1 F4 97.81(17) 5 .
F4 Mg1 F4 88.32(12) 2 .
F4 Mg1 F4 86.18(17) 4 .
F4 Mg1 F4 88.32(12) 3 .
F4 Mg1 Na3 95.2(5) 6 .
F4 Mg1 Na3 140.0(5) 5 .
F4 Mg1 Na3 47.0(5) 2 .
F4 Mg1 Na3 52.1(5) 4 .
F4 Mg1 Na3 132.3(5) 3 .
F4 Mg1 Na3 76.4(5) . .
F4 Mg1 Na3 47.0(5) 6 5
F4 Mg1 Na3 76.4(5) 5 5
F4 Mg1 Na3 95.2(5) 2 5
F4 Mg1 Na3 132.3(5) 4 5
F4 Mg1 Na3 52.1(5) 3 5
F4 Mg1 Na3 140.0(5) . 5
Na3 Mg1 Na3 132.3(10) . 5
F4 Mg1 Na3 52.1(5) 6 2
F4 Mg1 Na3 95.2(5) 5 2
F4 Mg1 Na3 76.4(5) 2 2
F4 Mg1 Na3 140.0(5) 4 2
F4 Mg1 Na3 47.0(5) 3 2
F4 Mg1 Na3 132.3(5) . 2
Na3 Mg1 Na3 118.2(2) . 2
Na3 Mg1 Na3 19.6(10) 5 2
F4 Mg1 Na3 132.3(5) 6 4
F4 Mg1 Na3 47.0(5) 5 4
F4 Mg1 Na3 140.0(5) 2 4
F4 Mg1 Na3 76.4(5) 4 4
F4 Mg1 Na3 95.2(5) 3 4
F4 Mg1 Na3 52.1(5) . 4
Na3 Mg1 Na3 109.0(10) . 4
Na3 Mg1 Na3 118.2(2) 5 4
Na3 Mg1 Na3 132.3(10) 2 4
F4 Mg1 Na3 140.0(5) 6 3
F4 Mg1 Na3 52.1(5) 5 3
F4 Mg1 Na3 132.3(5) 2 3
F4 Mg1 Na3 95.2(5) 4 3
F4 Mg1 Na3 76.4(5) 3 3
F4 Mg1 Na3 47.0(5) . 3
Na3 Mg1 Na3 118.2(2) . 3
Na3 Mg1 Na3 109.0(10) 5 3
Na3 Mg1 Na3 118.2(2) 2 3
Na3 Mg1 Na3 19.6(10) 4 3
F4 Mg1 Na3 76.4(5) 6 6
F4 Mg1 Na3 132.3(5) 5 6
F4 Mg1 Na3 52.1(5) 2 6
F4 Mg1 Na3 47.0(5) 4 6
F4 Mg1 Na3 140.0(5) 3 6
F4 Mg1 Na3 95.2(5) . 6
Na3 Mg1 Na3 19.6(10) . 6
Na3 Mg1 Na3 118.2(2) 5 6
Na3 Mg1 Na3 109.0(10) 2 6
Na3 Mg1 Na3 118.2(2) 4 6
Na3 Mg1 Na3 132.3(10) 3 6
F1 Na1 F1 110.80(9) 2_665 .
F1 Na1 F1 110.80(9) 2_665 3_565
F1 Na1 F1 110.80(9) . 3_565
F1 Na1 F3 70.05(10) 2_665 8_566
F1 Na1 F3 155.79(15) . 8_566
F1 Na1 F3 90.31(11) 3_565 8_566
F1 Na1 F3 155.79(15) 2_665 9_556
F1 Na1 F3 90.31(11) . 9_556
F1 Na1 F3 70.05(10) 3_565 9_556
F3 Na1 F3 85.83(13) 8_566 9_556
F1 Na1 F3 90.31(11) 2_665 7_666
F1 Na1 F3 70.05(10) . 7_666
F1 Na1 F3 155.79(15) 3_565 7_666
F3 Na1 F3 85.83(13) 8_566 7_666
F3 Na1 F3 85.83(13) 9_556 7_666
F1 Na1 Na3 147.0(5) 2_665 .
F1 Na1 Na3 46.8(5) . .
F1 Na1 Na3 68.8(5) 3_565 .
F3 Na1 Na3 141.4(5) 8_566 .
F3 Na1 Na3 57.0(5) 9_556 .
F3 Na1 Na3 100.1(5) 7_666 .
F1 Na1 Na3 68.8(5) 2_665 3_565
F1 Na1 Na3 147.0(5) . 3_565
F1 Na1 Na3 46.8(5) 3_565 3_565
F3 Na1 Na3 57.0(5) 8_566 3_565
F3 Na1 Na3 100.1(5) 9_556 3_565
F3 Na1 Na3 141.4(5) 7_666 3_565
Na3 Na1 Na3 115.2(4) . 3_565
F1 Na1 Na3 46.8(5) 2_665 2_665
F1 Na1 Na3 68.8(5) . 2_665
F1 Na1 Na3 147.0(5) 3_565 2_665
F3 Na1 Na3 100.1(5) 8_566 2_665
F3 Na1 Na3 141.4(5) 9_556 2_665
F3 Na1 Na3 57.0(5) 7_666 2_665
Na3 Na1 Na3 115.2(4) . 2_665
Na3 Na1 Na3 115.2(4) 3_565 2_665
F1 Na1 U1 107.92(8) 2_665 .
F1 Na1 U1 33.24(7) . .
F1 Na1 U1 135.95(8) 3_565 .
F3 Na1 U1 122.58(11) 8_566 .
F3 Na1 U1 83.00(8) 9_556 .
F3 Na1 U1 37.38(7) 7_666 .
Na3 Na1 U1 67.3(5) . .
Na3 Na1 U1 176.7(5) 3_565 .
Na3 Na1 U1 61.5(5) 2_665 .
F1 Na1 U1 33.24(7) 2_665 2_665
F1 Na1 U1 135.95(8) . 2_665
F1 Na1 U1 107.92(8) 3_565 2_665
F3 Na1 U1 37.38(7) 8_566 2_665
F3 Na1 U1 122.58(11) 9_556 2_665
F3 Na1 U1 83.00(8) 7_666 2_665
Na3 Na1 U1 176.7(5) . 2_665
Na3 Na1 U1 61.5(5) 3_565 2_665
Na3 Na1 U1 67.3(5) 2_665 2_665
U1 Na1 U1 115.95(3) . 2_665
F1 Na1 U1 135.95(8) 2_665 3_565
F1 Na1 U1 107.92(8) . 3_565
F1 Na1 U1 33.24(7) 3_565 3_565
F3 Na1 U1 83.00(8) 8_566 3_565
F3 Na1 U1 37.38(7) 9_556 3_565
F3 Na1 U1 122.58(11) 7_666 3_565
Na3 Na1 U1 61.5(5) . 3_565
Na3 Na1 U1 67.3(5) 3_565 3_565
Na3 Na1 U1 176.7(5) 2_665 3_565
U1 Na1 U1 115.95(3) . 3_565
U1 Na1 U1 115.95(3) 2_665 3_565
F4 Na2 F4 180.0 9_556 3
F4 Na2 F4 63.07(10) 9_556 8_556
F4 Na2 F4 116.93(10) 3 8_556
F4 Na2 F4 116.93(10) 9_556 2
F4 Na2 F4 63.07(10) 3 2
F4 Na2 F4 180.00(7) 8_556 2
F4 Na2 F4 63.07(10) 9_556 7_556
F4 Na2 F4 116.93(10) 3 7_556
F4 Na2 F4 63.07(10) 8_556 7_556
F4 Na2 F4 116.93(10) 2 7_556
F4 Na2 F4 116.93(10) 9_556 .
F4 Na2 F4 63.07(10) 3 .
F4 Na2 F4 116.93(10) 8_556 .
F4 Na2 F4 63.07(10) 2 .
F4 Na2 F4 180.00(15) 7_556 .
F4 Na2 F2 58.92(8) 9_556 .
F4 Na2 F2 121.08(8) 3 .
F4 Na2 F2 104.41(9) 8_556 .
F4 Na2 F2 75.59(9) 2 .
F4 Na2 F2 118.61(9) 7_556 .
F4 Na2 F2 61.39(9) . .
F4 Na2 F2 75.59(9) 9_556 8_556
F4 Na2 F2 104.41(9) 3 8_556
F4 Na2 F2 61.39(9) 8_556 8_556
F4 Na2 F2 118.61(9) 2 8_556
F4 Na2 F2 121.08(8) 7_556 8_556
F4 Na2 F2 58.92(8) . 8_556
F2 Na2 F2 60.773(18) . 8_556
F4 Na2 F2 104.41(9) 9_556 2
F4 Na2 F2 75.59(9) 3 2
F4 Na2 F2 118.61(9) 8_556 2
F4 Na2 F2 61.39(9) 2 2
F4 Na2 F2 58.92(8) 7_556 2
F4 Na2 F2 121.08(8) . 2
F2 Na2 F2 119.227(17) . 2
F2 Na2 F2 180.0 8_556 2
F4 Na2 F2 121.08(8) 9_556 7_556
F4 Na2 F2 58.92(8) 3 7_556
F4 Na2 F2 75.59(9) 8_556 7_556
F4 Na2 F2 104.41(9) 2 7_556
F4 Na2 F2 61.39(9) 7_556 7_556
F4 Na2 F2 118.61(9) . 7_556
F2 Na2 F2 180.0 . 7_556
F2 Na2 F2 119.227(18) 8_556 7_556
F2 Na2 F2 60.773(18) 2 7_556
F4 Na2 F2 61.39(9) 9_556 9_556
F4 Na2 F2 118.61(9) 3 9_556
F4 Na2 F2 121.08(8) 8_556 9_556
F4 Na2 F2 58.92(8) 2 9_556
F4 Na2 F2 75.59(9) 7_556 9_556
F4 Na2 F2 104.41(9) . 9_556
F2 Na2 F2 60.773(18) . 9_556
F2 Na2 F2 119.227(18) 8_556 9_556
F2 Na2 F2 60.773(18) 2 9_556
F2 Na2 F2 119.227(18) 7_556 9_556
F4 Na2 F2 118.61(9) 9_556 3
F4 Na2 F2 61.39(9) 3 3
F4 Na2 F2 58.92(8) 8_556 3
F4 Na2 F2 121.08(8) 2 3
F4 Na2 F2 104.41(9) 7_556 3
F4 Na2 F2 75.59(9) . 3
F2 Na2 F2 119.227(18) . 3
F2 Na2 F2 60.773(18) 8_556 3
F2 Na2 F2 119.227(18) 2 3
F2 Na2 F2 60.773(18) 7_556 3
F2 Na2 F2 180.0 9_556 3
Na3 Na3 F5 84(3) 6 2
Na3 Na3 F1 126(3) 6 .
F5 Na3 F1 146.1(14) 2 .
Na3 Na3 F4 86.2(19) 6 2
F5 Na3 F4 79.8(9) 2 2
F1 Na3 F4 113.7(12) . 2
Na3 Na3 F5 70(3) 6 4
F5 Na3 F5 119.6(12) 2 4
F1 Na3 F5 67.1(8) . 4
F4 Na3 F5 145.9(13) 2 4
Na3 Na3 F4 68.2(18) 6 4
F5 Na3 F4 142.8(13) 2 4
F1 Na3 F4 70.4(8) . 4
F4 Na3 F4 74.7(9) 2 4
F5 Na3 F4 73.9(8) 4 4
Na3 Na3 F3 141.8(16) 6 9_556
F5 Na3 F3 66.2(7) 2 9_556
F1 Na3 F3 80.0(8) . 9_556
F4 Na3 F3 109.4(10) 2 9_556
F5 Na3 F3 104.4(11) 4 9_556
F4 Na3 F3 148.5(11) 4 9_556
Na3 Na3 Na1 131(2) 6 .
F5 Na3 Na1 105.0(10) 2 .
F1 Na3 Na1 45.1(5) . .
F4 Na3 Na1 142.6(11) 2 .
F5 Na3 Na1 63.8(7) 4 .
F4 Na3 Na1 111.7(9) 4 .
F3 Na3 Na1 46.1(5) 9_556 .
Na3 Na3 Mg1 80.2(5) 6 .
F5 Na3 Mg1 115.8(11) 2 .
F1 Na3 Mg1 87.4(8) . .
F4 Na3 Mg1 37.7(4) 2 .
F5 Na3 Mg1 111.8(10) 4 .
F4 Na3 Mg1 37.9(4) 4 .
F3 Na3 Mg1 133.1(10) 9_556 .
Na1 Na3 Mg1 131.7(9) . .
Na3 Na3 U1 83(3) 6 4
F5 Na3 U1 160.4(11) 2 4
F1 Na3 U1 44.0(5) . 4
F4 Na3 U1 113.0(10) 2 4
F5 Na3 U1 42.0(4) 4 4
F4 Na3 U1 40.0(4) 4 4
F3 Na3 U1 119.3(9) 9_556 4
Na1 Na3 U1 74.3(6) . 4
Mg1 Na3 U1 75.3(6) . 4
Na3 Na3 U1 79(3) 6 2
F5 Na3 U1 41.1(5) 2 2
F1 Na3 U1 146.0(11) . 2
F4 Na3 U1 39.0(4) 2 2
F5 Na3 U1 146.5(10) 4 2
F4 Na3 U1 107.5(9) 4 2
F3 Na3 U1 91.1(8) 9_556 2
Na1 Na3 U1 137.2(9) . 2
Mg1 Na3 U1 74.9(6) . 2
U1 Na3 U1 147.3(9) 4 2
Na1 F1 Na3 88.1(7) . .
Na1 F1 U1 114.79(13) . .
Na3 F1 U1 116.0(7) . .
Na1 F1 U1 118.96(14) . 4
Na3 F1 U1 94.6(7) . 4
U1 F1 U1 118.02(12) . 4
U1 F2 U1 153.66(14) . 9_556
U1 F2 Na2 101.33(10) . .
U1 F2 Na2 99.65(10) 9_556 .
U1 F3 Mg2 135.18(14) . 7_666
U1 F3 Na1 135.18(14) . 7_666
U1 F3 U1 116.74(11) . 7_666
Mg2 F3 U1 107.06(11) 7_666 7_666
Na1 F3 U1 107.06(11) 7_666 7_666
U1 F3 Na3 111.5(6) . 8_556
Mg2 F3 Na3 76.9(6) 7_666 8_556
Na1 F3 Na3 76.9(6) 7_666 8_556
U1 F3 Na3 89.2(6) 7_666 8_556
Mg1 F4 U1 152.44(16) . .
Mg1 F4 Na3 95.3(7) . 3
U1 F4 Na3 99.6(7) . 3
Mg1 F4 Na3 90.0(7) . 4
U1 F4 Na3 93.5(7) . 4
Mg1 F4 Na2 89.29(10) . .
U1 F4 Na2 104.17(11) . .
Na3 F4 Na2 117.1(7) 3 .
Na3 F4 Na2 142.1(6) 4 .
U1 F5 Na3 104.2(8) 2_655 3
U1 F5 U1 152.44(15) 2_655 .
Na3 F5 U1 98.4(8) 3 .
U1 F5 Na3 113.6(7) 2_655 4
U1 F5 Na3 93.7(7) . 4

loop_
_geom_bond_atom_site_label_1
_geom_bond_atom_site_label_2
_geom_bond_distance
_geom_bond_site_symmetry_2
U1 F4 2.238(3) .
U1 F2 2.267(3) .
U1 F5 2.301(3) 3_665
U1 F1 2.321(3) .
U1 F3 2.327(3) .
U1 F5 2.329(3) .
U1 F2 2.331(3) 8_556
U1 F1 2.421(3) 4
U1 F3 2.441(3) 7_666
U1 Na3 3.48(3) 4
U1 Na3 3.51(3) 3
U1 Na3 3.63(3) 2_665
Mg1 F4 1.966(3) 6
Mg1 F4 1.966(3) 5
Mg1 F4 1.966(3) 2
Mg1 F4 1.966(3) 4
Mg1 F4 1.966(3) 3
Mg1 F4 1.966(3) .
Mg1 Na3 3.20(3) .
Mg1 Na3 3.20(3) 5
Mg1 Na3 3.20(3) 2
Mg1 Na3 3.20(3) 4
Mg1 Na3 3.20(3) 3
Mg1 Na3 3.20(3) 6
Na1 F1 2.242(3) 2_665
Na1 F1 2.242(3) .
Na1 F1 2.242(3) 3_565
Na1 F3 2.339(3) 8_566
Na1 F3 2.339(3) 9_556
Na1 F3 2.339(3) 7_666
Na1 Na3 3.16(3) .
Na1 Na3 3.16(3) 3_565
Na1 Na3 3.16(3) 2_665
Na1 U1 3.8446(6) 2_665
Na1 U1 3.8446(6) 3_565
Na2 F4 2.619(3) 9_556
Na2 F4 2.619(3) 3
Na2 F4 2.619(3) 8_556
Na2 F4 2.619(3) 2
Na2 F4 2.619(3) 7_556
Na2 F4 2.619(3) .
Na2 F2 2.684(3) .
Na2 F2 2.684(3) 8_556
Na2 F2 2.684(3) 2
Na2 F2 2.684(3) 7_556
Na2 F2 2.684(3) 9_556
Na2 F2 2.684(3) 3
Na3 Na3 1.09(5) 6
Na3 F5 2.30(3) 2
Na3 F1 2.31(3) .
Na3 F4 2.35(3) 2
Na3 F5 2.44(3) 4
Na3 F4 2.53(3) 4
Na3 F3 2.72(3) 9_556
Na3 U1 3.48(3) 4
Na3 U1 3.51(3) 2
F1 U1 2.421(3) 4
F2 U1 2.331(3) 9_556
F3 Mg2 2.339(3) 7_666
F3 Na1 2.339(3) 7_666
F3 U1 2.441(3) 7_666
F3 Na3 2.72(3) 8_556
F4 Na3 2.35(3) 3
F4 Na3 2.53(3) 4
F5 U1 2.301(3) 2_655
F5 Na3 2.30(3) 3
F5 Na3 2.44(3) 4
